data_1570385
loop_
_publ_author_name
'Waddell, Peter M.'
'Tian, Lei'
'Scavuzzo, Anthony R.'
'Venigalla, Lalu'
'Scholes, Gregory D.'
'Carrow, Brad P.'

_publ_section_title
;
 Visible light-induced palladium-carbon bond weakening in catalytically
 relevant T-shaped complexes.
;
_journal_issue 48
_journal_name_full 'Chemical science'
_journal_page_first 14217
_journal_page_last 14228
_journal_paper_doi 10.1039/d3sc02588h
_journal_volume 14
_journal_year 2023
_chemical_formula_sum 'C39 H63 Cl N O P Pd'
_chemical_formula_weight 734.72
_chemical_name_common PW8
_space_group_crystal_system monoclinic
_space_group_IT_number 14
_space_group_name_Hall '-P 2yn'
_space_group_name_H-M_alt 'P 1 21/n 1'
_atom_sites_solution_hydrogens geom
_atom_sites_solution_primary SHELXT
_audit_creation_method SHELXL-2014/7
_audit_update_record
;
2023-05-23 deposited with the CCDC.	2023-10-27 downloaded from the CCDC.
;
_cell_angle_alpha 90
_cell_angle_beta 98.389(2)
_cell_angle_gamma 90
_cell_formula_units_Z 4
_cell_length_a 12.5212(4)
_cell_length_b 17.2596(6)
_cell_length_c 18.8102(7)
_cell_measurement_reflns_used 7334
_cell_measurement_temperature 100(2)
_cell_measurement_theta_max 68.3043
_cell_measurement_theta_min 3.4926
_cell_volume 4021.6(2)
_computing_cell_refinement 'SAINT V8.34A (Bruker AXS Inc., 2013)'
_computing_data_collection 'Bruker Instrument Service v2014.11.0.1'
_computing_data_reduction 'SAINT V8.34A (Bruker AXS Inc., 2013)'
_computing_structure_refinement 'SHELXL-2014/7 (Sheldrick, 2014)'
_computing_structure_solution 'SHELXL-2014 (Sheldrick, 2014)'
_diffrn_ambient_temperature 100(2)
_diffrn_detector_area_resol_mean 8.3333
_diffrn_measured_fraction_theta_full 0.985
_diffrn_measured_fraction_theta_max 0.985
_diffrn_measurement_device_type 'Bruker Apex II CCD'
_diffrn_radiation_type CuK\a
_diffrn_radiation_wavelength 1.54178
_diffrn_reflns_av_R_equivalents 0.0561
_diffrn_reflns_av_unetI/netI 0.0536
_diffrn_reflns_Laue_measured_fraction_full 0.985
_diffrn_reflns_Laue_measured_fraction_max 0.985
_diffrn_reflns_limit_h_max 13
_diffrn_reflns_limit_h_min -14
_diffrn_reflns_limit_k_max 20
_diffrn_reflns_limit_k_min -19
_diffrn_reflns_limit_l_max 19
_diffrn_reflns_limit_l_min -21
_diffrn_reflns_number 38618
_diffrn_reflns_point_group_measured_fraction_full 0.985
_diffrn_reflns_point_group_measured_fraction_max 0.985
_diffrn_reflns_theta_full 66.596
_diffrn_reflns_theta_max 66.596
_diffrn_reflns_theta_min 3.493
_diffrn_source 'ImuS micro--focus source'
_exptl_absorpt_coefficient_mu 4.908
_exptl_absorpt_correction_T_max 0.69
_exptl_absorpt_correction_T_min 0.62
_exptl_absorpt_correction_type multi-scan
_exptl_absorpt_process_details 'SADABS V2014/2 (Bruker AXS Inc.)'
_exptl_crystal_colour 'translucent pale orange'
_exptl_crystal_density_diffrn 1.213
_exptl_crystal_density_method 'not measured'
_exptl_crystal_description shard
_exptl_crystal_F_000 1560
_exptl_crystal_size_max 0.114
_exptl_crystal_size_mid 0.085
_exptl_crystal_size_min 0.081
_refine_diff_density_max 1.840
_refine_diff_density_min -0.377
_refine_diff_density_rms 0.087
_refine_ls_extinction_method none
_refine_ls_goodness_of_fit_ref 1.074
_refine_ls_hydrogen_treatment constr
_refine_ls_matrix_type full
_refine_ls_number_parameters 579
_refine_ls_number_reflns 7003
_refine_ls_number_restraints 492
_refine_ls_restrained_S_all 1.066
_refine_ls_R_factor_all 0.0481
_refine_ls_R_factor_gt 0.0422
_refine_ls_shift/su_max 0.001
_refine_ls_shift/su_mean 0.000
_refine_ls_structure_factor_coef Fsqd
_refine_ls_weighting_details 'w=1/[\s^2^(Fo^2^)+(0.0607P)^2^+3.3093P] where P=(Fo^2^+2Fc^2^)/3'
_refine_ls_weighting_scheme calc
_refine_ls_wR_factor_gt 0.1132
_refine_ls_wR_factor_ref 0.1166
_reflns_Friedel_coverage 0.000
_reflns_number_gt 5999
_reflns_number_total 7003
_reflns_threshold_expression 'I > 2\s(I)'
_cod_data_source_file d3sc02588h2.cif
_cod_data_source_block cu_PDJPW8_0m
_cod_depositor_comments 'Adding full bibliography for 1570385--1570390.cif.'
_cod_original_sg_symbol_H-M 'P 21/n'
_cod_database_code 1570385
_shelx_shelxl_version_number 2014/7
_shelx_space_group_comment
; 
The symmetry employed for this shelxl refinement is uniquely defined 
by the following loop, which should always be used as a source of 
symmetry information in preference to the above space-group names. 
They are only intended as comments. 
;
_shelx_estimated_absorpt_t_min 0.605
_shelx_estimated_absorpt_t_max 0.692

loop_
_space_group_symop_operation_xyz
'x, y, z'
'-x+1/2, y+1/2, -z+1/2'
'-x, -y, -z'
'x-1/2, -y-1/2, z-1/2'

loop_
_atom_site_label
_atom_site_type_symbol
_atom_site_fract_x
_atom_site_fract_y
_atom_site_fract_z
_atom_site_U_iso_or_equiv
_atom_site_adp_type
_atom_site_occupancy
_atom_site_site_symmetry_order
_atom_site_calc_flag
_atom_site_refinement_flags_posn
_atom_site_refinement_flags_adp
_atom_site_refinement_flags_occupancy
_atom_site_disorder_assembly
_atom_site_disorder_group
Pd1 Pd 0.34141(2) 0.30169(2) 0.47644(2) 0.02741(10) Uani 1 1 d . . . . .
Cl2A Cl 0.2971(11) 0.4215(15) 0.4217(17) 0.070(3) Uani 0.28(4) 1 d . . P . .
Cl2B Cl 0.2875(6) 0.4056(3) 0.3983(5) 0.0469(15) Uani 0.72(4) 1 d . . P . .
P3 P 0.17717(6) 0.25344(4) 0.49926(4) 0.02283(17) Uani 1 1 d . . . . .
C4 C 0.2014(3) 0.15091(18) 0.53921(17) 0.0274(7) Uani 1 1 d . . . . .
C5 C 0.2346(4) 0.0983(2) 0.4807(2) 0.0407(9) Uani 1 1 d . . . . .
H5A H 0.2982 0.1208 0.4626 0.049 Uiso 1 1 calc R U . . .
H5B H 0.1749 0.0954 0.4401 0.049 Uiso 1 1 calc R U . . .
C6 C 0.2625(4) 0.0155(2) 0.5099(2) 0.0457(10) Uani 1 1 d . . . . .
H6 H 0.2822 -0.0178 0.4703 0.055 Uiso 1 1 calc R U . . .
C7 C 0.3589(3) 0.0202(2) 0.5709(2) 0.0477(10) Uani 1 1 d . . . . .
H7A H 0.3787 -0.0322 0.5896 0.057 Uiso 1 1 calc R U . . .
H7B H 0.4222 0.0433 0.5529 0.057 Uiso 1 1 calc R U . . .
C8 C 0.3247(3) 0.0705(2) 0.63003(19) 0.0380(9) Uani 1 1 d . . . . .
H8 H 0.3857 0.0737 0.6706 0.046 Uiso 1 1 calc R U . . .
C9 C 0.2969(3) 0.15304(19) 0.60124(18) 0.0329(8) Uani 1 1 d . . . . .
H9A H 0.3608 0.1761 0.5839 0.039 Uiso 1 1 calc R U . . .
H9B H 0.2779 0.1860 0.6406 0.039 Uiso 1 1 calc R U . . .
C10 C 0.2278(4) 0.0354(2) 0.6573(2) 0.0479(10) Uani 1 1 d . . . . .
H10A H 0.2075 0.0674 0.6969 0.057 Uiso 1 1 calc R U . . .
H10B H 0.2457 -0.0173 0.6761 0.057 Uiso 1 1 calc R U . . .
C11 C 0.1343(3) 0.0314(2) 0.5966(3) 0.0489(10) Uani 1 1 d . . . . .
H11 H 0.0708 0.0074 0.6147 0.059 Uiso 1 1 calc R U . . .
C12 C 0.1657(4) -0.0176(2) 0.5370(2) 0.0515(12) Uani 1 1 d . . . . .
H12A H 0.1819 -0.0709 0.5548 0.062 Uiso 1 1 calc R U . . .
H12B H 0.1047 -0.0203 0.4972 0.062 Uiso 1 1 calc R U . . .
C13 C 0.1046(3) 0.1150(2) 0.5707(2) 0.0454(10) Uani 1 1 d . . . . .
H13A H 0.0878 0.1468 0.6114 0.054 Uiso 1 1 calc R U . . .
H13B H 0.0400 0.1140 0.5334 0.054 Uiso 1 1 calc R U . . .
C14 C 0.0773(3) 0.24736(18) 0.41147(16) 0.0265(7) Uani 1 1 d . . . . .
C15 C -0.0184(3) 0.1914(2) 0.4138(2) 0.0431(9) Uani 1 1 d . . . . .
H15A H -0.0621 0.2090 0.4505 0.052 Uiso 1 1 calc R U . . .
H15B H 0.0091 0.1388 0.4271 0.052 Uiso 1 1 calc R U . . .
C16 C -0.0902(4) 0.1890(3) 0.3386(2) 0.0509(11) Uani 1 1 d . . . . .
H16 H -0.1518 0.1525 0.3402 0.061 Uiso 1 1 calc R U . . .
C17 C -0.1338(3) 0.2705(3) 0.3200(2) 0.0532(11) Uani 1 1 d . . . . .
H17A H -0.1827 0.2695 0.2736 0.064 Uiso 1 1 calc R U . . .
H17B H -0.1754 0.2889 0.3576 0.064 Uiso 1 1 calc R U . . .
C18 C -0.0412(4) 0.3244(2) 0.3150(2) 0.0511(11) Uani 1 1 d . . . . .
H18 H -0.0697 0.3774 0.3016 0.061 Uiso 1 1 calc R U . . .
C19 C 0.0320(4) 0.3278(2) 0.3891(2) 0.0419(9) Uani 1 1 d . . . . .
H19A H 0.0924 0.3642 0.3863 0.050 Uiso 1 1 calc R U . . .
H19B H -0.0103 0.3476 0.4258 0.050 Uiso 1 1 calc R U . . .
C20 C 0.1421(3) 0.2209(3) 0.3522(2) 0.0451(9) Uani 1 1 d . . . . .
H20A H 0.1747 0.1695 0.3647 0.054 Uiso 1 1 calc R U . . .
H20B H 0.2013 0.2581 0.3486 0.054 Uiso 1 1 calc R U . . .
C21 C 0.0673(4) 0.2160(3) 0.2792(2) 0.0541(12) Uani 1 1 d . . . . .
H21 H 0.1100 0.1972 0.2416 0.065 Uiso 1 1 calc R U . . .
C22 C -0.0231(4) 0.1615(3) 0.2837(2) 0.0608(14) Uani 1 1 d . . . . .
H22A H 0.0061 0.1093 0.2971 0.073 Uiso 1 1 calc R U . . .
H22B H -0.0687 0.1576 0.2363 0.073 Uiso 1 1 calc R U . . .
C23 C 0.0244(4) 0.2960(3) 0.2591(2) 0.0555(12) Uani 1 1 d . . . . .
H23A H 0.0852 0.3320 0.2561 0.067 Uiso 1 1 calc R U . . .
H23B H -0.0213 0.2945 0.2115 0.067 Uiso 1 1 calc R U . . .
C24 C 0.1180(3) 0.31835(18) 0.56627(16) 0.0258(7) Uani 1 1 d . . . . .
C25A C 0.1339(4) 0.4043(2) 0.5448(2) 0.0283(9) Uani 0.851(5) 1 d D U P A 3
H25A H 0.2115 0.4142 0.5440 0.034 Uiso 0.851(5) 1 calc R U P A 3
H25B H 0.0950 0.4136 0.4958 0.034 Uiso 0.851(5) 1 calc R U P A 3
C26A C 0.0918(4) 0.4606(2) 0.5975(2) 0.0329(10) Uani 0.851(5) 1 d D U P A 3
H26A H 0.1012 0.5150 0.5812 0.039 Uiso 0.851(5) 1 calc R U P A 3
C27A C -0.0273(4) 0.4457(3) 0.6005(2) 0.0386(11) Uani 0.851(5) 1 d D U P A 3
H27A H -0.0695 0.4535 0.5522 0.046 Uiso 0.851(5) 1 calc R U P A 3
H27B H -0.0539 0.4828 0.6340 0.046 Uiso 0.851(5) 1 calc R U P A 3
C28A C -0.0427(4) 0.3629(3) 0.6257(2) 0.0381(11) Uani 0.851(5) 1 d D U P A 3
H28A H -0.1210 0.3539 0.6283 0.046 Uiso 0.851(5) 1 calc R U P A 3
C29A C -0.0046(3) 0.3052(2) 0.5714(2) 0.0302(9) Uani 0.851(5) 1 d D U P A 3
H29A H -0.0478 0.3126 0.5235 0.036 Uiso 0.851(5) 1 calc R U P A 3
H29B H -0.0156 0.2514 0.5872 0.036 Uiso 0.851(5) 1 calc R U P A 3
C30A C 0.1805(3) 0.3084(2) 0.6429(2) 0.0309(10) Uani 0.851(5) 1 d D U P A 3
H30A H 0.1714 0.2546 0.6593 0.037 Uiso 0.851(5) 1 calc R U P A 3
H30B H 0.2584 0.3171 0.6418 0.037 Uiso 0.851(5) 1 calc R U P A 3
C31A C 0.1411(4) 0.3653(3) 0.6970(2) 0.0386(12) Uani 0.851(5) 1 d D U P A 3
H31A H 0.1832 0.3568 0.7458 0.046 Uiso 0.851(5) 1 calc R U P A 3
C32A C 0.0220(4) 0.3505(3) 0.6995(3) 0.0455(12) Uani 0.851(5) 1 d D U P A 3
H32A H 0.0119 0.2967 0.7155 0.055 Uiso 0.851(5) 1 calc R U P A 3
H32B H -0.0041 0.3861 0.7345 0.055 Uiso 0.851(5) 1 calc R U P A 3
C33A C 0.1569(4) 0.4495(3) 0.6728(3) 0.0406(11) Uani 0.851(5) 1 d D U P A 3
H33A H 0.1313 0.4862 0.7071 0.049 Uiso 0.851(5) 1 calc R U P A 3
H33B H 0.2343 0.4597 0.6715 0.049 Uiso 0.851(5) 1 calc R U P A 3
C25B C 0.0720(18) 0.3894(11) 0.5294(9) 0.022(4) Uani 0.149(5) 1 d D U P A 4
H25C H 0.0099 0.3759 0.4926 0.027 Uiso 0.149(5) 1 calc R U P A 4
H25D H 0.1272 0.4156 0.5052 0.027 Uiso 0.149(5) 1 calc R U P A 4
C26B C 0.0348(19) 0.4438(11) 0.5868(10) 0.023(4) Uani 0.149(5) 1 d D U P A 4
H26B H 0.0004 0.4911 0.5628 0.028 Uiso 0.149(5) 1 calc R U P A 4
C27B C -0.0457(16) 0.4024(13) 0.6257(13) 0.031(6) Uani 0.149(5) 1 d D U P A 4
H27C H -0.1087 0.3859 0.5909 0.037 Uiso 0.149(5) 1 calc R U P A 4
H27D H -0.0715 0.4378 0.6610 0.037 Uiso 0.149(5) 1 calc R U P A 4
C28B C 0.0088(15) 0.3312(11) 0.6646(11) 0.025(5) Uani 0.149(5) 1 d D U P A 4
H28B H -0.0434 0.3040 0.6915 0.030 Uiso 0.149(5) 1 calc R U P A 4
C29B C 0.0454(15) 0.2755(10) 0.6075(10) 0.025(5) Uani 0.149(5) 1 d D U P A 4
H29C H 0.0837 0.2303 0.6316 0.030 Uiso 0.149(5) 1 calc R U P A 4
H29D H -0.0183 0.2565 0.5748 0.030 Uiso 0.149(5) 1 calc R U P A 4
C30B C 0.2270(14) 0.3433(11) 0.6179(10) 0.023(4) Uani 0.149(5) 1 d D U P A 4
H30C H 0.2656 0.2970 0.6395 0.028 Uiso 0.149(5) 1 calc R U P A 4
H30D H 0.2756 0.3722 0.5903 0.028 Uiso 0.149(5) 1 calc R U P A 4
C31B C 0.1904(15) 0.3955(11) 0.6771(10) 0.024(4) Uani 0.149(5) 1 d D U P A 4
H31B H 0.2542 0.4117 0.7124 0.029 Uiso 0.149(5) 1 calc R U P A 4
C32B C 0.1061(18) 0.3560(15) 0.7158(11) 0.031(6) Uani 0.149(5) 1 d D U P A 4
H32C H 0.1389 0.3100 0.7419 0.037 Uiso 0.149(5) 1 calc R U P A 4
H32D H 0.0834 0.3922 0.7516 0.037 Uiso 0.149(5) 1 calc R U P A 4
C33B C 0.1348(16) 0.4673(10) 0.6386(13) 0.023(5) Uani 0.149(5) 1 d D U P A 4
H33C H 0.1138 0.5038 0.6748 0.027 Uiso 0.149(5) 1 calc R U P A 4
H33D H 0.1862 0.4943 0.6118 0.027 Uiso 0.149(5) 1 calc R U P A 4
O34 O 0.4673(2) 0.2390(2) 0.5262(2) 0.0630(9) Uani 1 1 d . . . . .
N35 N 0.5097(3) 0.29426(18) 0.4873(2) 0.0427(8) Uani 1 1 d . . . . .
C36A C 0.5804(6) 0.3392(5) 0.5461(4) 0.044(2) Uani 0.536(8) 1 d D U P B 1
C37A C 0.6224(7) 0.4063(4) 0.5066(4) 0.043(2) Uani 0.536(8) 1 d D U P B 1
H37A H 0.5612 0.4409 0.4889 0.052 Uiso 0.536(8) 1 calc R U P B 1
H37B H 0.6738 0.4364 0.5410 0.052 Uiso 0.536(8) 1 calc R U P B 1
C38A C 0.6780(7) 0.3829(5) 0.4439(5) 0.046(2) Uani 0.536(8) 1 d D U P B 1
H38A H 0.7446 0.3535 0.4612 0.055 Uiso 0.536(8) 1 calc R U P B 1
H38B H 0.6982 0.4296 0.4183 0.055 Uiso 0.536(8) 1 calc R U P B 1
C39A C 0.5983(8) 0.3312(5) 0.3917(5) 0.046(2) Uani 0.536(8) 1 d D U P B 1
H39A H 0.5326 0.3611 0.3732 0.055 Uiso 0.536(8) 1 calc R U P B 1
H39B H 0.6333 0.3146 0.3503 0.055 Uiso 0.536(8) 1 calc R U P B 1
C40A C 0.5671(8) 0.2585(5) 0.4340(6) 0.043(3) Uani 0.536(8) 1 d D U P B 1
C41A C 0.5057(7) 0.3672(6) 0.5969(5) 0.051(2) Uani 0.536(8) 1 d D U P B 1
H41A H 0.5436 0.4049 0.6305 0.076 Uiso 0.536(8) 1 calc R U P B 1
H41B H 0.4827 0.3231 0.6238 0.076 Uiso 0.536(8) 1 calc R U P B 1
H41C H 0.4422 0.3918 0.5693 0.076 Uiso 0.536(8) 1 calc R U P B 1
C42A C 0.6685(8) 0.2892(8) 0.5884(6) 0.077(3) Uani 0.536(8) 1 d D U P B 1
H42A H 0.7250 0.2787 0.5587 0.115 Uiso 0.536(8) 1 calc R U P B 1
H42B H 0.6372 0.2402 0.6016 0.115 Uiso 0.536(8) 1 calc R U P B 1
H42C H 0.6999 0.3167 0.6320 0.115 Uiso 0.536(8) 1 calc R U P B 1
C43A C 0.6615(8) 0.2093(6) 0.4615(6) 0.046(2) Uani 0.536(8) 1 d D U P B 1
H43A H 0.6816 0.1778 0.4222 0.068 Uiso 0.536(8) 1 calc R U P B 1
H43B H 0.6428 0.1753 0.4995 0.068 Uiso 0.536(8) 1 calc R U P B 1
H43C H 0.7225 0.2424 0.4809 0.068 Uiso 0.536(8) 1 calc R U P B 1
C44A C 0.4812(7) 0.2037(5) 0.3917(5) 0.044(2) Uani 0.536(8) 1 d D U P B 1
H44A H 0.5095 0.1823 0.3499 0.052 Uiso 0.536(8) 1 calc R U P B 1
H44B H 0.4151 0.2330 0.3756 0.052 Uiso 0.536(8) 1 calc R U P B 1
H44C H 0.4651 0.1613 0.4231 0.052 Uiso 0.536(8) 1 calc R U P B 1
C36B C 0.5642(7) 0.3706(6) 0.5219(5) 0.038(2) Uani 0.464(8) 1 d D U P B 2
C37B C 0.5836(7) 0.4271(5) 0.4639(5) 0.041(2) Uani 0.464(8) 1 d D U P B 2
H37C H 0.6270 0.4711 0.4862 0.050 Uiso 0.464(8) 1 calc R U P B 2
H37D H 0.5133 0.4479 0.4409 0.050 Uiso 0.464(8) 1 calc R U P B 2
C38B C 0.6422(8) 0.3910(6) 0.4061(6) 0.050(2) Uani 0.464(8) 1 d D U P B 2
H38C H 0.6577 0.4315 0.3718 0.060 Uiso 0.464(8) 1 calc R U P B 2
H38D H 0.7118 0.3688 0.4288 0.060 Uiso 0.464(8) 1 calc R U P B 2
C39B C 0.5746(11) 0.3282(6) 0.3662(7) 0.059(3) Uani 0.464(8) 1 d D U P B 2
H39C H 0.5065 0.3510 0.3416 0.070 Uiso 0.464(8) 1 calc R U P B 2
H39D H 0.6140 0.3058 0.3291 0.070 Uiso 0.464(8) 1 calc R U P B 2
C40B C 0.5491(9) 0.2656(6) 0.4156(6) 0.037(3) Uani 0.464(8) 1 d D U P B 2
C41B C 0.4886(7) 0.4058(6) 0.5709(5) 0.038(2) Uani 0.464(8) 1 d D U P B 2
H41D H 0.5256 0.4485 0.5988 0.057 Uiso 0.464(8) 1 calc R U P B 2
H41E H 0.4690 0.3660 0.6038 0.057 Uiso 0.464(8) 1 calc R U P B 2
H41F H 0.4232 0.4255 0.5415 0.057 Uiso 0.464(8) 1 calc R U P B 2
C42B C 0.6686(7) 0.3475(6) 0.5714(6) 0.053(3) Uani 0.464(8) 1 d D U P B 2
H42D H 0.7237 0.3322 0.5420 0.080 Uiso 0.464(8) 1 calc R U P B 2
H42E H 0.6536 0.3039 0.6019 0.080 Uiso 0.464(8) 1 calc R U P B 2
H42F H 0.6950 0.3916 0.6018 0.080 Uiso 0.464(8) 1 calc R U P B 2
C43B C 0.6399(11) 0.2079(7) 0.4297(9) 0.062(4) Uani 0.464(8) 1 d D U P B 2
H43D H 0.7060 0.2345 0.4512 0.093 Uiso 0.464(8) 1 calc R U P B 2
H43E H 0.6517 0.1837 0.3843 0.093 Uiso 0.464(8) 1 calc R U P B 2
H43F H 0.6212 0.1679 0.4628 0.093 Uiso 0.464(8) 1 calc R U P B 2
C44B C 0.4564(11) 0.2258(10) 0.3665(9) 0.080(4) Uani 0.464(8) 1 d D U P B 2
H44D H 0.4838 0.2039 0.3246 0.120 Uiso 0.464(8) 1 calc R U P B 2
H44E H 0.3998 0.2638 0.3505 0.120 Uiso 0.464(8) 1 calc R U P B 2
H44F H 0.4263 0.1842 0.3930 0.120 Uiso 0.464(8) 1 calc R U P B 2

loop_
_atom_site_aniso_label
_atom_site_aniso_U_11
_atom_site_aniso_U_22
_atom_site_aniso_U_33
_atom_site_aniso_U_23
_atom_site_aniso_U_13
_atom_site_aniso_U_12
Pd1 0.02932(16) 0.02018(15) 0.03309(16) -0.00337(8) 0.00574(10) -0.00410(9)
Cl2A 0.066(4) 0.064(6) 0.073(8) 0.025(6) -0.011(4) -0.024(4)
Cl2B 0.0460(19) 0.0362(16) 0.061(3) 0.0224(14) 0.0146(14) -0.0001(10)
P3 0.0257(4) 0.0174(4) 0.0227(4) 0.0026(3) -0.0054(3) -0.0016(3)
C4 0.0286(16) 0.0195(15) 0.0300(17) 0.0054(12) -0.0092(13) -0.0002(13)
C5 0.059(2) 0.0239(18) 0.036(2) 0.0026(14) -0.0039(16) 0.0031(16)
C6 0.065(3) 0.0266(19) 0.042(2) 0.0018(15) -0.0013(18) 0.0136(18)
C7 0.045(2) 0.030(2) 0.066(3) 0.0124(17) -0.0011(19) 0.0060(17)
C8 0.043(2) 0.0270(17) 0.0357(19) 0.0100(14) -0.0217(15) -0.0037(15)
C9 0.0383(19) 0.0231(16) 0.0321(18) 0.0042(13) -0.0123(14) -0.0063(14)
C10 0.065(3) 0.030(2) 0.047(2) 0.0173(16) 0.0033(19) 0.0026(18)
C11 0.039(2) 0.030(2) 0.075(3) 0.0219(19) -0.0003(19) -0.0064(16)
C12 0.059(3) 0.027(2) 0.058(3) 0.0131(17) -0.025(2) -0.0101(18)
C13 0.037(2) 0.030(2) 0.066(3) 0.0176(18) -0.0023(18) -0.0043(16)
C14 0.0304(17) 0.0239(16) 0.0223(15) 0.0011(11) -0.0061(12) 0.0007(13)
C15 0.042(2) 0.049(2) 0.034(2) 0.0035(15) -0.0109(16) -0.0096(17)
C16 0.043(2) 0.056(3) 0.047(2) 0.0098(18) -0.0176(18) -0.0129(19)
C17 0.035(2) 0.083(3) 0.037(2) -0.020(2) -0.0119(16) 0.013(2)
C18 0.081(3) 0.034(2) 0.030(2) 0.0017(15) -0.0189(19) 0.017(2)
C19 0.055(2) 0.0303(19) 0.034(2) 0.0025(14) -0.0131(17) 0.0054(17)
C20 0.049(2) 0.055(2) 0.0287(19) -0.0029(16) -0.0042(16) 0.0151(19)
C21 0.062(3) 0.070(3) 0.027(2) -0.0127(18) -0.0062(18) 0.026(2)
C22 0.099(4) 0.043(2) 0.030(2) -0.0101(16) -0.028(2) 0.018(2)
C23 0.055(3) 0.074(3) 0.032(2) 0.0199(19) -0.0113(18) 0.001(2)
C24 0.0316(17) 0.0229(15) 0.0205(16) -0.0003(11) -0.0043(12) -0.0002(13)
C25A 0.036(2) 0.0215(19) 0.0264(19) 0.0015(14) 0.0010(16) 0.0010(17)
C26A 0.046(3) 0.023(2) 0.026(2) -0.0021(15) -0.0043(19) 0.0073(19)
C27A 0.044(3) 0.042(3) 0.030(2) -0.0044(18) 0.0040(18) 0.013(2)
C28A 0.038(2) 0.043(3) 0.034(2) 0.001(2) 0.0094(18) 0.007(2)
C29A 0.034(2) 0.029(2) 0.027(2) -0.0004(15) 0.0012(16) 0.0023(16)
C30A 0.036(2) 0.030(2) 0.023(2) -0.0003(15) -0.0083(16) 0.0039(17)
C31A 0.051(3) 0.039(3) 0.021(2) -0.0052(19) -0.008(2) 0.012(2)
C32A 0.063(3) 0.046(3) 0.028(3) -0.001(2) 0.011(2) 0.008(2)
C33A 0.052(3) 0.035(2) 0.029(2) -0.0108(19) -0.011(2) 0.006(2)
C25B 0.023(5) 0.022(5) 0.022(5) 0.001(2) 0.003(2) 0.000(2)
C26B 0.023(5) 0.023(5) 0.023(5) 0.000(2) 0.003(2) 0.000(2)
C27B 0.031(6) 0.031(6) 0.031(6) 0.000(2) 0.005(2) 0.000(2)
C28B 0.025(5) 0.026(5) 0.025(5) 0.000(2) 0.004(2) 0.000(2)
C29B 0.025(5) 0.025(5) 0.025(5) 0.000(2) 0.003(2) -0.001(2)
C30B 0.023(5) 0.023(5) 0.024(5) 0.000(2) 0.003(2) 0.000(2)
C31B 0.025(5) 0.024(5) 0.024(5) 0.000(2) 0.003(2) 0.000(2)
C32B 0.031(6) 0.031(6) 0.030(6) 0.000(2) 0.005(2) 0.000(2)
C33B 0.023(5) 0.023(5) 0.023(5) 0.000(2) 0.003(2) 0.000(2)
O34 0.0326(15) 0.062(2) 0.097(3) 0.0298(18) 0.0174(15) 0.0121(14)
N35 0.0326(16) 0.0325(17) 0.065(2) -0.0097(14) 0.0145(15) -0.0038(13)
C36A 0.040(3) 0.046(3) 0.044(3) 0.005(2) 0.005(2) -0.003(2)
C37A 0.043(3) 0.041(3) 0.047(3) -0.005(2) 0.015(2) -0.006(2)
C38A 0.045(3) 0.044(3) 0.050(3) -0.003(2) 0.015(2) -0.003(2)
C39A 0.045(3) 0.054(3) 0.041(3) 0.000(2) 0.015(2) 0.005(2)
C40A 0.044(4) 0.040(4) 0.046(4) -0.004(2) 0.010(3) 0.001(2)
C41A 0.042(4) 0.064(5) 0.046(4) -0.003(4) 0.003(3) -0.013(3)
C42A 0.052(4) 0.091(6) 0.087(5) 0.024(4) 0.007(4) 0.005(4)
C43A 0.042(4) 0.045(4) 0.052(4) -0.007(3) 0.014(3) 0.007(3)
C44A 0.048(4) 0.045(4) 0.039(4) -0.010(3) 0.012(3) 0.003(3)
C36B 0.034(3) 0.037(3) 0.043(3) -0.001(2) 0.005(2) -0.005(2)
C37B 0.040(3) 0.037(3) 0.048(3) -0.002(2) 0.009(2) -0.005(2)
C38B 0.049(3) 0.049(3) 0.055(3) 0.005(3) 0.016(3) 0.000(3)
C39B 0.057(4) 0.063(4) 0.057(4) 0.002(3) 0.013(3) 0.004(3)
C40B 0.033(4) 0.038(4) 0.041(4) -0.012(2) 0.009(3) 0.006(2)
C41B 0.037(4) 0.034(4) 0.044(4) -0.009(3) 0.007(3) -0.005(3)
C42B 0.036(4) 0.054(5) 0.068(5) -0.009(4) 0.001(3) 0.000(4)
C43B 0.055(5) 0.054(5) 0.078(6) -0.003(5) 0.020(5) 0.003(4)
C44B 0.076(6) 0.095(7) 0.071(6) -0.032(5) 0.019(5) 0.008(5)

loop_
_atom_type_symbol
_atom_type_description
_atom_type_scat_dispersion_real
_atom_type_scat_dispersion_imag
_atom_type_scat_source
C C 0.0181 0.0091 'International Tables Vol C Tables 4.2.6.8 and 6.1.1.4'
H H 0.0000 0.0000 'International Tables Vol C Tables 4.2.6.8 and 6.1.1.4'
Cl Cl 0.3639 0.7018 'International Tables Vol C Tables 4.2.6.8 and 6.1.1.4'
N N 0.0311 0.0180 'International Tables Vol C Tables 4.2.6.8 and 6.1.1.4'
O O 0.0492 0.0322 'International Tables Vol C Tables 4.2.6.8 and 6.1.1.4'
P P 0.2955 0.4335 'International Tables Vol C Tables 4.2.6.8 and 6.1.1.4'
Pd Pd 0.1215 3.9337 'International Tables Vol C Tables 4.2.6.8 and 6.1.1.4'

loop_
_geom_angle_atom_site_label_1
_geom_angle_atom_site_label_2
_geom_angle_atom_site_label_3
_geom_angle
_geom_angle_site_symmetry_1
_geom_angle_site_symmetry_3
_geom_angle_publ_flag
O34 Pd1 N35 38.45(13) . . ?
O34 Pd1 P3 111.97(9) . . ?
N35 Pd1 P3 150.34(10) . . ?
O34 Pd1 Cl2A 142.6(3) . . ?
N35 Pd1 Cl2A 105.5(4) . . ?
P3 Pd1 Cl2A 103.9(4) . . ?
O34 Pd1 Cl2B 145.96(17) . . ?
N35 Pd1 Cl2B 107.51(17) . . ?
P3 Pd1 Cl2B 102.03(15) . . ?
Cl2A Pd1 Cl2B 12.6(6) . . ?
Cl2B Cl2A Pd1 85(2) . . ?
Cl2A Cl2B Pd1 82(2) . . ?
C24 P3 C14 109.35(14) . . ?
C24 P3 C4 109.52(14) . . ?
C14 P3 C4 109.26(13) . . ?
C24 P3 Pd1 110.55(10) . . ?
C14 P3 Pd1 110.14(11) . . ?
C4 P3 Pd1 107.99(10) . . ?
C5 C4 C9 107.2(3) . . ?
C5 C4 C13 110.3(3) . . ?
C9 C4 C13 106.4(3) . . ?
C5 C4 P3 107.9(2) . . ?
C9 C4 P3 109.4(2) . . ?
C13 C4 P3 115.3(2) . . ?
C4 C5 C6 111.3(3) . . ?
C4 C5 H5A 109.4 . . ?
C6 C5 H5A 109.4 . . ?
C4 C5 H5B 109.4 . . ?
C6 C5 H5B 109.4 . . ?
H5A C5 H5B 108.0 . . ?
C12 C6 C7 110.5(3) . . ?
C12 C6 C5 108.7(3) . . ?
C7 C6 C5 109.0(3) . . ?
C12 C6 H6 109.5 . . ?
C7 C6 H6 109.5 . . ?
C5 C6 H6 109.5 . . ?
C8 C7 C6 107.6(3) . . ?
C8 C7 H7A 110.2 . . ?
C6 C7 H7A 110.2 . . ?
C8 C7 H7B 110.2 . . ?
C6 C7 H7B 110.2 . . ?
H7A C7 H7B 108.5 . . ?
C10 C8 C7 110.1(3) . . ?
C10 C8 C9 109.7(3) . . ?
C7 C8 C9 110.1(3) . . ?
C10 C8 H8 109.0 . . ?
C7 C8 H8 109.0 . . ?
C9 C8 H8 109.0 . . ?
C8 C9 C4 110.7(3) . . ?
C8 C9 H9A 109.5 . . ?
C4 C9 H9A 109.5 . . ?
C8 C9 H9B 109.5 . . ?
C4 C9 H9B 109.5 . . ?
H9A C9 H9B 108.1 . . ?
C8 C10 C11 109.5(3) . . ?
C8 C10 H10A 109.8 . . ?
C11 C10 H10A 109.8 . . ?
C8 C10 H10B 109.8 . . ?
C11 C10 H10B 109.8 . . ?
H10A C10 H10B 108.2 . . ?
C12 C11 C10 109.3(4) . . ?
C12 C11 C13 111.5(4) . . ?
C10 C11 C13 108.6(3) . . ?
C12 C11 H11 109.2 . . ?
C10 C11 H11 109.2 . . ?
C13 C11 H11 109.2 . . ?
C6 C12 C11 110.7(3) . . ?
C6 C12 H12A 109.5 . . ?
C11 C12 H12A 109.5 . . ?
C6 C12 H12B 109.5 . . ?
C11 C12 H12B 109.5 . . ?
H12A C12 H12B 108.1 . . ?
C11 C13 C4 109.1(3) . . ?
C11 C13 H13A 109.9 . . ?
C4 C13 H13A 109.9 . . ?
C11 C13 H13B 109.9 . . ?
C4 C13 H13B 109.9 . . ?
H13A C13 H13B 108.3 . . ?
C19 C14 C20 106.4(3) . . ?
C19 C14 C15 108.4(3) . . ?
C20 C14 C15 109.1(3) . . ?
C19 C14 P3 110.7(2) . . ?
C20 C14 P3 107.0(2) . . ?
C15 C14 P3 114.8(2) . . ?
C14 C15 C16 109.8(3) . . ?
C14 C15 H15A 109.7 . . ?
C16 C15 H15A 109.7 . . ?
C14 C15 H15B 109.7 . . ?
C16 C15 H15B 109.7 . . ?
H15A C15 H15B 108.2 . . ?
C22 C16 C17 110.5(4) . . ?
C22 C16 C15 109.0(4) . . ?
C17 C16 C15 108.7(3) . . ?
C22 C16 H16 109.5 . . ?
C17 C16 H16 109.5 . . ?
C15 C16 H16 109.5 . . ?
C18 C17 C16 109.3(3) . . ?
C18 C17 H17A 109.8 . . ?
C16 C17 H17A 109.8 . . ?
C18 C17 H17B 109.8 . . ?
C16 C17 H17B 109.8 . . ?
H17A C17 H17B 108.3 . . ?
C17 C18 C23 110.4(4) . . ?
C17 C18 C19 109.1(3) . . ?
C23 C18 C19 109.1(4) . . ?
C17 C18 H18 109.4 . . ?
C23 C18 H18 109.4 . . ?
C19 C18 H18 109.4 . . ?
C14 C19 C18 110.9(3) . . ?
C14 C19 H19A 109.5 . . ?
C18 C19 H19A 109.5 . . ?
C14 C19 H19B 109.5 . . ?
C18 C19 H19B 109.5 . . ?
H19A C19 H19B 108.0 . . ?
C14 C20 C21 110.1(3) . . ?
C14 C20 H20A 109.6 . . ?
C21 C20 H20A 109.6 . . ?
C14 C20 H20B 109.6 . . ?
C21 C20 H20B 109.6 . . ?
H20A C20 H20B 108.2 . . ?
C22 C21 C23 110.4(4) . . ?
C22 C21 C20 110.5(4) . . ?
C23 C21 C20 108.6(4) . . ?
C22 C21 H21 109.1 . . ?
C23 C21 H21 109.1 . . ?
C20 C21 H21 109.1 . . ?
C21 C22 C16 110.4(3) . . ?
C21 C22 H22A 109.6 . . ?
C16 C22 H22A 109.6 . . ?
C21 C22 H22B 109.6 . . ?
C16 C22 H22B 109.6 . . ?
H22A C22 H22B 108.1 . . ?
C18 C23 C21 109.5(3) . . ?
C18 C23 H23A 109.8 . . ?
C21 C23 H23A 109.8 . . ?
C18 C23 H23B 109.8 . . ?
C21 C23 H23B 109.8 . . ?
H23A C23 H23B 108.2 . . ?
C29B C24 C25B 115.7(11) . . ?
C30A C24 C25A 106.3(3) . . ?
C30A C24 C29A 107.0(3) . . ?
C25A C24 C29A 108.5(3) . . ?
C29B C24 C30B 110.4(10) . . ?
C25B C24 C30B 107.3(11) . . ?
C29B C24 P3 112.3(7) . . ?
C25B C24 P3 109.7(7) . . ?
C30A C24 P3 110.9(2) . . ?
C25A C24 P3 108.1(2) . . ?
C29A C24 P3 115.6(2) . . ?
C30B C24 P3 100.2(6) . . ?
C26A C25A C24 111.5(3) . . ?
C26A C25A H25A 109.3 . . ?
C24 C25A H25A 109.3 . . ?
C26A C25A H25B 109.3 . . ?
C24 C25A H25B 109.3 . . ?
H25A C25A H25B 108.0 . . ?
C27A C26A C25A 110.3(4) . . ?
C27A C26A C33A 109.6(4) . . ?
C25A C26A C33A 109.3(3) . . ?
C27A C26A H26A 109.2 . . ?
C25A C26A H26A 109.2 . . ?
C33A C26A H26A 109.2 . . ?
C26A C27A C28A 109.7(3) . . ?
C26A C27A H27A 109.7 . . ?
C28A C27A H27A 109.7 . . ?
C26A C27A H27B 109.7 . . ?
C28A C27A H27B 109.7 . . ?
H27A C27A H27B 108.2 . . ?
C32A C28A C27A 110.0(4) . . ?
C32A C28A C29A 109.6(4) . . ?
C27A C28A C29A 109.4(3) . . ?
C32A C28A H28A 109.3 . . ?
C27A C28A H28A 109.3 . . ?
C29A C28A H28A 109.3 . . ?
C28A C29A C24 110.2(3) . . ?
C28A C29A H29A 109.6 . . ?
C24 C29A H29A 109.6 . . ?
C28A C29A H29B 109.6 . . ?
C24 C29A H29B 109.6 . . ?
H29A C29A H29B 108.1 . . ?
C31A C30A C24 112.1(3) . . ?
C31A C30A H30A 109.2 . . ?
C24 C30A H30A 109.2 . . ?
C31A C30A H30B 109.2 . . ?
C24 C30A H30B 109.2 . . ?
H30A C30A H30B 107.9 . . ?
C32A C31A C33A 109.6(4) . . ?
C32A C31A C30A 108.8(4) . . ?
C33A C31A C30A 109.7(4) . . ?
C32A C31A H31A 109.6 . . ?
C33A C31A H31A 109.6 . . ?
C30A C31A H31A 109.6 . . ?
C28A C32A C31A 110.1(4) . . ?
C28A C32A H32A 109.6 . . ?
C31A C32A H32A 109.6 . . ?
C28A C32A H32B 109.6 . . ?
C31A C32A H32B 109.6 . . ?
H32A C32A H32B 108.1 . . ?
C26A C33A C31A 108.4(3) . . ?
C26A C33A H33A 110.0 . . ?
C31A C33A H33A 110.0 . . ?
C26A C33A H33B 110.0 . . ?
C31A C33A H33B 110.0 . . ?
H33A C33A H33B 108.4 . . ?
C24 C25B C26B 108.0(12) . . ?
C24 C25B H25C 110.1 . . ?
C26B C25B H25C 110.1 . . ?
C24 C25B H25D 110.1 . . ?
C26B C25B H25D 110.1 . . ?
H25C C25B H25D 108.4 . . ?
C27B C26B C33B 111.2(15) . . ?
C27B C26B C25B 110.0(16) . . ?
C33B C26B C25B 107.7(17) . . ?
C27B C26B H26B 109.3 . . ?
C33B C26B H26B 109.3 . . ?
C25B C26B H26B 109.3 . . ?
C26B C27B C28B 109.1(14) . . ?
C26B C27B H27C 109.9 . . ?
C28B C27B H27C 109.9 . . ?
C26B C27B H27D 109.9 . . ?
C28B C27B H27D 109.9 . . ?
H27C C27B H27D 108.3 . . ?
C32B C28B C27B 109.9(16) . . ?
C32B C28B C29B 108.9(15) . . ?
C27B C28B C29B 108.6(16) . . ?
C32B C28B H28B 109.8 . . ?
C27B C28B H28B 109.8 . . ?
C29B C28B H28B 109.8 . . ?
C24 C29B C28B 108.6(13) . . ?
C24 C29B H29C 110.0 . . ?
C28B C29B H29C 110.0 . . ?
C24 C29B H29D 110.0 . . ?
C28B C29B H29D 110.0 . . ?
H29C C29B H29D 108.4 . . ?
C31B C30B C24 105.9(12) . . ?
C31B C30B H30C 110.5 . . ?
C24 C30B H30C 110.5 . . ?
C31B C30B H30D 110.5 . . ?
C24 C30B H30D 110.5 . . ?
H30C C30B H30D 108.7 . . ?
C32B C31B C33B 106.6(15) . . ?
C32B C31B C30B 112.2(16) . . ?
C33B C31B C30B 106.8(14) . . ?
C32B C31B H31B 110.4 . . ?
C33B C31B H31B 110.4 . . ?
C30B C31B H31B 110.4 . . ?
C28B C32B C31B 112.0(15) . . ?
C28B C32B H32C 109.2 . . ?
C31B C32B H32C 109.2 . . ?
C28B C32B H32D 109.2 . . ?
C31B C32B H32D 109.2 . . ?
H32C C32B H32D 107.9 . . ?
C26B C33B C31B 110.9(14) . . ?
C26B C33B H33C 109.5 . . ?
C31B C33B H33C 109.5 . . ?
C26B C33B H33D 109.5 . . ?
C31B C33B H33D 109.5 . . ?
H33C C33B H33D 108.0 . . ?
N35 O34 Pd1 73.38(19) . . ?
O34 N35 C40A 110.2(4) . . ?
O34 N35 C36A 101.5(4) . . ?
C40A N35 C36A 115.0(5) . . ?
O34 N35 C36B 123.0(5) . . ?
O34 N35 C40B 115.8(5) . . ?
C36B N35 C40B 116.2(5) . . ?
O34 N35 Pd1 68.17(18) . . ?
C40A N35 Pd1 123.4(5) . . ?
C36A N35 Pd1 120.7(3) . . ?
C36B N35 Pd1 111.0(4) . . ?
C40B N35 Pd1 111.8(5) . . ?
C37A C36A C41A 110.9(7) . . ?
C37A C36A N35 104.0(6) . . ?
C41A C36A N35 105.8(6) . . ?
C37A C36A C42A 114.4(7) . . ?
C41A C36A C42A 108.5(8) . . ?
N35 C36A C42A 112.9(8) . . ?
C38A C37A C36A 114.3(6) . . ?
C38A C37A H37A 108.7 . . ?
C36A C37A H37A 108.7 . . ?
C38A C37A H37B 108.7 . . ?
C36A C37A H37B 108.7 . . ?
H37A C37A H37B 107.6 . . ?
C37A C38A C39A 108.5(6) . . ?
C37A C38A H38A 110.0 . . ?
C39A C38A H38A 110.0 . . ?
C37A C38A H38B 110.0 . . ?
C39A C38A H38B 110.0 . . ?
H38A C38A H38B 108.4 . . ?
C40A C39A C38A 108.7(8) . . ?
C40A C39A H39A 110.0 . . ?
C38A C39A H39A 110.0 . . ?
C40A C39A H39B 110.0 . . ?
C38A C39A H39B 110.0 . . ?
H39A C39A H39B 108.3 . . ?
N35 C40A C43A 116.8(8) . . ?
N35 C40A C44A 103.6(7) . . ?
C43A C40A C44A 106.5(8) . . ?
N35 C40A C39A 101.3(7) . . ?
C43A C40A C39A 113.0(8) . . ?
C44A C40A C39A 115.6(9) . . ?
C36A C41A H41A 109.5 . . ?
C36A C41A H41B 109.5 . . ?
H41A C41A H41B 109.5 . . ?
C36A C41A H41C 109.5 . . ?
H41A C41A H41C 109.5 . . ?
H41B C41A H41C 109.5 . . ?
C36A C42A H42A 109.5 . . ?
C36A C42A H42B 109.5 . . ?
H42A C42A H42B 109.5 . . ?
C36A C42A H42C 109.5 . . ?
H42A C42A H42C 109.5 . . ?
H42B C42A H42C 109.5 . . ?
C40A C43A H43A 109.5 . . ?
C40A C43A H43B 109.5 . . ?
H43A C43A H43B 109.5 . . ?
C40A C43A H43C 109.5 . . ?
H43A C43A H43C 109.5 . . ?
H43B C43A H43C 109.5 . . ?
C40A C44A H44A 109.5 . . ?
C40A C44A H44B 109.5 . . ?
H44A C44A H44B 109.5 . . ?
C40A C44A H44C 109.5 . . ?
H44A C44A H44C 109.5 . . ?
H44B C44A H44C 109.5 . . ?
C37B C36B C41B 110.9(8) . . ?
C37B C36B C42B 113.1(8) . . ?
C41B C36B C42B 106.4(7) . . ?
C37B C36B N35 110.3(6) . . ?
C41B C36B N35 108.0(6) . . ?
C42B C36B N35 108.0(7) . . ?
C36B C37B C38B 113.2(7) . . ?
C36B C37B H37C 108.9 . . ?
C38B C37B H37C 108.9 . . ?
C36B C37B H37D 108.9 . . ?
C38B C37B H37D 108.9 . . ?
H37C C37B H37D 107.7 . . ?
C39B C38B C37B 110.8(8) . . ?
C39B C38B H38C 109.5 . . ?
C37B C38B H38C 109.5 . . ?
C39B C38B H38D 109.5 . . ?
C37B C38B H38D 109.5 . . ?
H38C C38B H38D 108.1 . . ?
C40B C39B C38B 111.5(10) . . ?
C40B C39B H39C 109.3 . . ?
C38B C39B H39C 109.3 . . ?
C40B C39B H39D 109.3 . . ?
C38B C39B H39D 109.3 . . ?
H39C C39B H39D 108.0 . . ?
C39B C40B C43B 111.4(10) . . ?
C39B C40B C44B 99.3(11) . . ?
C43B C40B C44B 107.2(10) . . ?
C39B C40B N35 115.3(8) . . ?
C43B C40B N35 112.2(10) . . ?
C44B C40B N35 110.5(9) . . ?
C36B C41B H41D 109.5 . . ?
C36B C41B H41E 109.5 . . ?
H41D C41B H41E 109.5 . . ?
C36B C41B H41F 109.5 . . ?
H41D C41B H41F 109.5 . . ?
H41E C41B H41F 109.5 . . ?
C36B C42B H42D 109.5 . . ?
C36B C42B H42E 109.5 . . ?
H42D C42B H42E 109.5 . . ?
C36B C42B H42F 109.5 . . ?
H42D C42B H42F 109.5 . . ?
H42E C42B H42F 109.5 . . ?
C40B C43B H43D 109.5 . . ?
C40B C43B H43E 109.5 . . ?
H43D C43B H43E 109.5 . . ?
C40B C43B H43F 109.5 . . ?
H43D C43B H43F 109.5 . . ?
H43E C43B H43F 109.5 . . ?
C40B C44B H44D 109.5 . . ?
C40B C44B H44E 109.5 . . ?
H44D C44B H44E 109.5 . . ?
C40B C44B H44F 109.5 . . ?
H44D C44B H44F 109.5 . . ?
H44E C44B H44F 109.5 . . ?

loop_
_geom_bond_atom_site_label_1
_geom_bond_atom_site_label_2
_geom_bond_distance
_geom_bond_site_symmetry_2
_geom_bond_publ_flag
Pd1 O34 2.026(3) . ?
Pd1 N35 2.091(3) . ?
Pd1 P3 2.3161(8) . ?
Pd1 Cl2A 2.341(15) . ?
Pd1 Cl2B 2.354(5) . ?
Cl2A Cl2B 0.52(3) . ?
P3 C24 1.915(3) . ?
P3 C14 1.924(3) . ?
P3 C4 1.929(3) . ?
C4 C5 1.530(5) . ?
C4 C9 1.545(4) . ?
C4 C13 1.552(5) . ?
C5 C6 1.552(5) . ?
C5 H5A 0.9900 . ?
C5 H5B 0.9900 . ?
C6 C12 1.496(6) . ?
C6 C7 1.542(6) . ?
C6 H6 1.0000 . ?
C7 C8 1.520(6) . ?
C7 H7A 0.9900 . ?
C7 H7B 0.9900 . ?
C8 C10 1.511(6) . ?
C8 C9 1.545(4) . ?
C8 H8 1.0000 . ?
C9 H9A 0.9900 . ?
C9 H9B 0.9900 . ?
C10 C11 1.512(6) . ?
C10 H10A 0.9900 . ?
C10 H10B 0.9900 . ?
C11 C12 1.502(7) . ?
C11 C13 1.551(5) . ?
C11 H11 1.0000 . ?
C12 H12A 0.9900 . ?
C12 H12B 0.9900 . ?
C13 H13A 0.9900 . ?
C13 H13B 0.9900 . ?
C14 C19 1.536(5) . ?
C14 C20 1.541(5) . ?
C14 C15 1.544(5) . ?
C15 C16 1.561(5) . ?
C15 H15A 0.9900 . ?
C15 H15B 0.9900 . ?
C16 C22 1.499(7) . ?
C16 C17 1.532(6) . ?
C16 H16 1.0000 . ?
C17 C18 1.500(7) . ?
C17 H17A 0.9900 . ?
C17 H17B 0.9900 . ?
C18 C23 1.507(7) . ?
C18 C19 1.553(5) . ?
C18 H18 1.0000 . ?
C19 H19A 0.9900 . ?
C19 H19B 0.9900 . ?
C20 C21 1.549(5) . ?
C20 H20A 0.9900 . ?
C20 H20B 0.9900 . ?
C21 C22 1.484(8) . ?
C21 C23 1.510(6) . ?
C21 H21 1.0000 . ?
C22 H22A 0.9900 . ?
C22 H22B 0.9900 . ?
C23 H23A 0.9900 . ?
C23 H23B 0.9900 . ?
C24 C29B 1.476(19) . ?
C24 C25B 1.484(18) . ?
C24 C30A 1.547(4) . ?
C24 C25A 1.558(5) . ?
C24 C29A 1.568(5) . ?
C24 C30B 1.613(18) . ?
C25A C26A 1.534(5) . ?
C25A H25A 0.9900 . ?
C25A H25B 0.9900 . ?
C26A C27A 1.523(7) . ?
C26A C33A 1.540(6) . ?
C26A H26A 1.0000 . ?
C27A C28A 1.527(7) . ?
C27A H27A 0.9900 . ?
C27A H27B 0.9900 . ?
C28A C32A 1.517(6) . ?
C28A C29A 1.552(6) . ?
C28A H28A 1.0000 . ?
C29A H29A 0.9900 . ?
C29A H29B 0.9900 . ?
C30A C31A 1.545(6) . ?
C30A H30A 0.9900 . ?
C30A H30B 0.9900 . ?
C31A C32A 1.521(8) . ?
C31A C33A 1.544(7) . ?
C31A H31A 1.0000 . ?
C32A H32A 0.9900 . ?
C32A H32B 0.9900 . ?
C33A H33A 0.9900 . ?
C33A H33B 0.9900 . ?
C25B C26B 1.553(17) . ?
C25B H25C 0.9900 . ?
C25B H25D 0.9900 . ?
C26B C27B 1.508(18) . ?
C26B C33B 1.525(18) . ?
C26B H26B 1.0000 . ?
C27B C28B 1.538(18) . ?
C27B H27C 0.9900 . ?
C27B H27D 0.9900 . ?
C28B C32B 1.501(18) . ?
C28B C29B 1.560(18) . ?
C28B H28B 1.0000 . ?
C29B H29C 0.9900 . ?
C29B H29D 0.9900 . ?
C30B C31B 1.554(17) . ?
C30B H30C 0.9900 . ?
C30B H30D 0.9900 . ?
C31B C32B 1.528(17) . ?
C31B C33B 1.548(18) . ?
C31B H31B 1.0000 . ?
C32B H32C 0.9900 . ?
C32B H32D 0.9900 . ?
C33B H33C 0.9900 . ?
C33B H33D 0.9900 . ?
O34 N35 1.357(5) . ?
N35 C40A 1.455(11) . ?
N35 C36A 1.523(9) . ?
N35 C36B 1.580(9) . ?
N35 C40B 1.582(11) . ?
C36A C37A 1.511(11) . ?
C36A C41A 1.511(10) . ?
C36A C42A 1.529(12) . ?
C37A C38A 1.510(10) . ?
C37A H37A 0.9900 . ?
C37A H37B 0.9900 . ?
C38A C39A 1.573(11) . ?
C38A H38A 0.9900 . ?
C38A H38B 0.9900 . ?
C39A C40A 1.564(11) . ?
C39A H39A 0.9900 . ?
C39A H39B 0.9900 . ?
C40A C43A 1.486(12) . ?
C40A C44A 1.561(11) . ?
C41A H41A 0.9800 . ?
C41A H41B 0.9800 . ?
C41A H41C 0.9800 . ?
C42A H42A 0.9800 . ?
C42A H42B 0.9800 . ?
C42A H42C 0.9800 . ?
C43A H43A 0.9800 . ?
C43A H43B 0.9800 . ?
C43A H43C 0.9800 . ?
C44A H44A 0.9800 . ?
C44A H44B 0.9800 . ?
C44A H44C 0.9800 . ?
C36B C37B 1.509(12) . ?
C36B C41B 1.539(10) . ?
C36B C42B 1.543(12) . ?
C37B C38B 1.530(11) . ?
C37B H37C 0.9900 . ?
C37B H37D 0.9900 . ?
C38B C39B 1.506(14) . ?
C38B H38C 0.9900 . ?
C38B H38D 0.9900 . ?
C39B C40B 1.490(13) . ?
C39B H39C 0.9900 . ?
C39B H39D 0.9900 . ?
C40B C43B 1.506(13) . ?
C40B C44B 1.537(13) . ?
C41B H41D 0.9800 . ?
C41B H41E 0.9800 . ?
C41B H41F 0.9800 . ?
C42B H42D 0.9800 . ?
C42B H42E 0.9800 . ?
C42B H42F 0.9800 . ?
C43B H43D 0.9800 . ?
C43B H43E 0.9800 . ?
C43B H43F 0.9800 . ?
C44B H44D 0.9800 . ?
C44B H44E 0.9800 . ?
C44B H44F 0.9800 . ?

loop_
_geom_torsion_atom_site_label_1
_geom_torsion_atom_site_label_2
_geom_torsion_atom_site_label_3
_geom_torsion_atom_site_label_4
_geom_torsion
_geom_torsion_site_symmetry_1
_geom_torsion_site_symmetry_2
_geom_torsion_site_symmetry_3
_geom_torsion_site_symmetry_4
_geom_torsion_publ_flag
C9 C4 C5 C6 58.8(4) . . . . ?
C13 C4 C5 C6 -56.7(4) . . . . ?
P3 C4 C5 C6 176.5(3) . . . . ?
C4 C5 C6 C12 59.0(4) . . . . ?
C4 C5 C6 C7 -61.5(5) . . . . ?
C12 C6 C7 C8 -58.6(4) . . . . ?
C5 C6 C7 C8 60.9(4) . . . . ?
C6 C7 C8 C10 59.6(4) . . . . ?
C6 C7 C8 C9 -61.4(4) . . . . ?
C10 C8 C9 C4 -59.7(4) . . . . ?
C7 C8 C9 C4 61.6(4) . . . . ?
C5 C4 C9 C8 -58.3(4) . . . . ?
C13 C4 C9 C8 59.7(4) . . . . ?
P3 C4 C9 C8 -175.1(3) . . . . ?
C7 C8 C10 C11 -61.4(4) . . . . ?
C9 C8 C10 C11 59.9(4) . . . . ?
C8 C10 C11 C12 59.8(4) . . . . ?
C8 C10 C11 C13 -62.0(5) . . . . ?
C7 C6 C12 C11 59.3(4) . . . . ?
C5 C6 C12 C11 -60.4(4) . . . . ?
C10 C11 C12 C6 -59.1(4) . . . . ?
C13 C11 C12 C6 60.9(4) . . . . ?
C12 C11 C13 C4 -56.7(4) . . . . ?
C10 C11 C13 C4 63.7(5) . . . . ?
C5 C4 C13 C11 54.3(4) . . . . ?
C9 C4 C13 C11 -61.6(4) . . . . ?
P3 C4 C13 C11 176.9(3) . . . . ?
C19 C14 C15 C16 58.1(4) . . . . ?
C20 C14 C15 C16 -57.4(4) . . . . ?
P3 C14 C15 C16 -177.4(3) . . . . ?
C14 C15 C16 C22 59.9(5) . . . . ?
C14 C15 C16 C17 -60.6(5) . . . . ?
C22 C16 C17 C18 -57.2(4) . . . . ?
C15 C16 C17 C18 62.4(5) . . . . ?
C16 C17 C18 C23 58.1(4) . . . . ?
C16 C17 C18 C19 -61.8(4) . . . . ?
C20 C14 C19 C18 59.4(4) . . . . ?
C15 C14 C19 C18 -57.9(4) . . . . ?
P3 C14 C19 C18 175.2(3) . . . . ?
C17 C18 C19 C14 60.3(5) . . . . ?
C23 C18 C19 C14 -60.4(5) . . . . ?
C19 C14 C20 C21 -60.6(4) . . . . ?
C15 C14 C20 C21 56.2(4) . . . . ?
P3 C14 C20 C21 -179.0(3) . . . . ?
C14 C20 C21 C22 -58.3(5) . . . . ?
C14 C20 C21 C23 62.9(5) . . . . ?
C23 C21 C22 C16 -59.0(4) . . . . ?
C20 C21 C22 C16 61.2(4) . . . . ?
C17 C16 C22 C21 57.8(4) . . . . ?
C15 C16 C22 C21 -61.6(4) . . . . ?
C17 C18 C23 C21 -59.5(4) . . . . ?
C19 C18 C23 C21 60.4(5) . . . . ?
C22 C21 C23 C18 59.5(4) . . . . ?
C20 C21 C23 C18 -61.8(5) . . . . ?
C30A C24 C25A C26A -59.0(4) . . . . ?
C29A C24 C25A C26A 55.9(4) . . . . ?
P3 C24 C25A C26A -178.1(3) . . . . ?
C24 C25A C26A C27A -58.2(4) . . . . ?
C24 C25A C26A C33A 62.3(5) . . . . ?
C25A C26A C27A C28A 60.3(4) . . . . ?
C33A C26A C27A C28A -60.1(5) . . . . ?
C26A C27A C28A C32A 59.1(5) . . . . ?
C26A C27A C28A C29A -61.3(4) . . . . ?
C32A C28A C29A C24 -60.4(5) . . . . ?
C27A C28A C29A C24 60.3(4) . . . . ?
C30A C24 C29A C28A 57.6(4) . . . . ?
C25A C24 C29A C28A -56.8(4) . . . . ?
P3 C24 C29A C28A -178.3(3) . . . . ?
C25A C24 C30A C31A 57.7(5) . . . . ?
C29A C24 C30A C31A -58.1(4) . . . . ?
P3 C24 C30A C31A 175.0(3) . . . . ?
C24 C30A C31A C32A 59.9(5) . . . . ?
C24 C30A C31A C33A -59.9(5) . . . . ?
C27A C28A C32A C31A -59.1(5) . . . . ?
C29A C28A C32A C31A 61.2(5) . . . . ?
C33A C31A C32A C28A 59.9(5) . . . . ?
C30A C31A C32A C28A -60.0(5) . . . . ?
C27A C26A C33A C31A 60.4(5) . . . . ?
C25A C26A C33A C31A -60.7(5) . . . . ?
C32A C31A C33A C26A -60.1(5) . . . . ?
C30A C31A C33A C26A 59.3(5) . . . . ?
C29B C24 C25B C26B 57.0(18) . . . . ?
C30B C24 C25B C26B -66.8(17) . . . . ?
P3 C24 C25B C26B -174.7(12) . . . . ?
C24 C25B C26B C27B -57(2) . . . . ?
C24 C25B C26B C33B 63.9(19) . . . . ?
C33B C26B C27B C28B -57(2) . . . . ?
C25B C26B C27B C28B 62(2) . . . . ?
C26B C27B C28B C32B 58(2) . . . . ?
C26B C27B C28B C29B -61(2) . . . . ?
C25B C24 C29B C28B -57.5(17) . . . . ?
C30B C24 C29B C28B 64.5(15) . . . . ?
P3 C24 C29B C28B 175.5(10) . . . . ?
C32B C28B C29B C24 -62.6(19) . . . . ?
C27B C28B C29B C24 57.1(18) . . . . ?
C29B C24 C30B C31B -60.0(15) . . . . ?
C25B C24 C30B C31B 66.9(15) . . . . ?
P3 C24 C30B C31B -178.6(11) . . . . ?
C24 C30B C31B C32B 54.3(18) . . . . ?
C24 C30B C31B C33B -62.1(17) . . . . ?
C27B C28B C32B C31B -61(2) . . . . ?
C29B C28B C32B C31B 58(2) . . . . ?
C33B C31B C32B C28B 60(2) . . . . ?
C30B C31B C32B C28B -57(2) . . . . ?
C27B C26B C33B C31B 59(2) . . . . ?
C25B C26B C33B C31B -61.4(19) . . . . ?
C32B C31B C33B C26B -58(2) . . . . ?
C30B C31B C33B C26B 62.3(19) . . . . ?
Pd1 O34 N35 C40A -119.0(5) . . . . ?
Pd1 O34 N35 C36A 118.7(4) . . . . ?
Pd1 O34 N35 C36B 101.5(5) . . . . ?
Pd1 O34 N35 C40B -104.5(5) . . . . ?
O34 N35 C36A C37A -175.1(5) . . . . ?
C40A N35 C36A C37A 66.0(8) . . . . ?
Pd1 N35 C36A C37A -103.8(5) . . . . ?
O34 N35 C36A C41A -58.2(7) . . . . ?
C40A N35 C36A C41A -177.1(7) . . . . ?
Pd1 N35 C36A C41A 13.1(8) . . . . ?
O34 N35 C36A C42A 60.4(7) . . . . ?
C40A N35 C36A C42A -58.5(9) . . . . ?
Pd1 N35 C36A C42A 131.7(6) . . . . ?
C41A C36A C37A C38A -167.6(7) . . . . ?
N35 C36A C37A C38A -54.3(9) . . . . ?
C42A C36A C37A C38A 69.3(10) . . . . ?
C36A C37A C38A C39A 55.1(10) . . . . ?
C37A C38A C39A C40A -59.1(9) . . . . ?
O34 N35 C40A C43A -62.1(8) . . . . ?
C36A N35 C40A C43A 51.8(9) . . . . ?
Pd1 N35 C40A C43A -138.8(6) . . . . ?
O34 N35 C40A C44A 54.6(8) . . . . ?
C36A N35 C40A C44A 168.5(7) . . . . ?
Pd1 N35 C40A C44A -22.0(8) . . . . ?
O34 N35 C40A C39A 174.7(6) . . . . ?
C36A N35 C40A C39A -71.4(9) . . . . ?
Pd1 N35 C40A C39A 98.1(6) . . . . ?
C38A C39A C40A N35 64.4(8) . . . . ?
C38A C39A C40A C43A -61.4(10) . . . . ?
C38A C39A C40A C44A 175.6(7) . . . . ?
O34 N35 C36B C37B -169.0(5) . . . . ?
C40B N35 C36B C37B 37.1(9) . . . . ?
Pd1 N35 C36B C37B -92.1(6) . . . . ?
O34 N35 C36B C41B -47.7(9) . . . . ?
C40B N35 C36B C41B 158.4(8) . . . . ?
Pd1 N35 C36B C41B 29.2(8) . . . . ?
O34 N35 C36B C42B 67.0(7) . . . . ?
C40B N35 C36B C42B -86.9(9) . . . . ?
Pd1 N35 C36B C42B 143.9(6) . . . . ?
C41B C36B C37B C38B -170.2(8) . . . . ?
C42B C36B C37B C38B 70.4(10) . . . . ?
N35 C36B C37B C38B -50.6(9) . . . . ?
C36B C37B C38B C39B 63.6(11) . . . . ?
C37B C38B C39B C40B -59.2(12) . . . . ?
C38B C39B C40B C43B -83.3(12) . . . . ?
C38B C39B C40B C44B 164.0(10) . . . . ?
C38B C39B C40B N35 46.0(13) . . . . ?
O34 N35 C40B C39B 168.2(8) . . . . ?
C36B N35 C40B C39B -36.0(11) . . . . ?
Pd1 N35 C40B C39B 92.8(9) . . . . ?
O34 N35 C40B C43B -62.9(9) . . . . ?
C36B N35 C40B C43B 92.9(9) . . . . ?
Pd1 N35 C40B C43B -138.3(7) . . . . ?
O34 N35 C40B C44B 56.7(11) . . . . ?
C36B N35 C40B C44B -147.5(10) . . . . ?
Pd1 N35 C40B C44B -18.8(10) . . . . ?
